data_4118115
loop_
_publ_author_name
'Martha Sibrian-Vazquez'
'Jorge O. Escobedo'
'Mark Lowry'
'Frank R. Fronczek'
'Robert M. Strongin'

_publ_contact_author_email ffroncz@lsu.edu
_publ_contact_author_name 'Frank R. Fronczek '
_publ_section_title
;
 Field Effects Induce Bathochromic Shifts in Xanthene Dyes
;
_journal_name_full 'Journal of the American Chemical Society'
_journal_page_first 10502
_journal_page_last 10508
_journal_paper_doi 10.1021/ja302445w
_journal_volume 134
_journal_year 2012
_chemical_formula_moiety 'C24 H14 O5'
_chemical_formula_sum 'C24 H14 O5'
_chemical_formula_weight 382.35
_chemical_name_systematic
;
?
;
_space_group_IT_number 15
_symmetry_cell_setting monoclinic
_symmetry_space_group_name_Hall '-C 2yc'
_symmetry_space_group_name_H-M 'C 1 2/c 1'
_atom_sites_solution_hydrogens geom
_atom_sites_solution_primary direct
_atom_sites_solution_secondary difmap
_audit_creation_method SHELXL-97
_cell_angle_alpha 90
_cell_angle_beta 114.233(5)
_cell_angle_gamma 90
_cell_formula_units_Z 8
_cell_length_a 19.5457(15)
_cell_length_b 12.2406(10)
_cell_length_c 15.4763(14)
_cell_measurement_reflns_used 5100
_cell_measurement_temperature 90.0(5)
_cell_measurement_theta_max 68.3
_cell_measurement_theta_min 4.3
_cell_volume 3376.5(5)
_computing_cell_refinement 'Bruker Apex2'
_computing_data_collection 'Bruker Apex2'
_computing_data_reduction 'Bruker Apex2'
_computing_molecular_graphics 'ORTEP-3 for Windows (Farrugia, 1997)'
_computing_publication_material 'Bruker SHELXTL'
_computing_structure_refinement 'SHELXL-97 (Sheldrick, 2008)'
_computing_structure_solution 'SHELXS-97 (Sheldrick, 2008)'
_diffrn_ambient_temperature 90.0(5)
_diffrn_measured_fraction_theta_full 0.996
_diffrn_measured_fraction_theta_max 0.983
_diffrn_measurement_device_type 'Bruker Kappa Apex-II CCD area detector'
_diffrn_measurement_method 'phi and omega scans'
_diffrn_radiation_monochromator graphite
_diffrn_radiation_source 'fine-focus sealed tube'
_diffrn_radiation_type CuK\a
_diffrn_radiation_wavelength 1.54178
_diffrn_reflns_av_R_equivalents 0.031
_diffrn_reflns_av_sigmaI/netI 0.0240
_diffrn_reflns_limit_h_max 23
_diffrn_reflns_limit_h_min -23
_diffrn_reflns_limit_k_max 14
_diffrn_reflns_limit_k_min -13
_diffrn_reflns_limit_l_max 18
_diffrn_reflns_limit_l_min -18
_diffrn_reflns_number 13499
_diffrn_reflns_theta_full 66.6
_diffrn_reflns_theta_max 68.9
_diffrn_reflns_theta_min 4.3
_exptl_absorpt_coefficient_mu 0.874
_exptl_absorpt_correction_T_max 0.910
_exptl_absorpt_correction_T_min 0.866
_exptl_absorpt_correction_type multi-scan
_exptl_absorpt_process_details 'SADABS (Sheldrick, 2002)'
_exptl_crystal_colour amber
_exptl_crystal_density_diffrn 1.504
_exptl_crystal_description fragment
_exptl_crystal_F_000 1584
_exptl_crystal_size_max 0.17
_exptl_crystal_size_mid 0.13
_exptl_crystal_size_min 0.11
_refine_diff_density_max 0.26
_refine_diff_density_min -0.19
_refine_diff_density_rms 0.038
_refine_ls_extinction_coef 0.00018(4)
_refine_ls_extinction_expression Fc^*^=kFc[1+0.001xFc^2^\l^3^/sin(2\q)]^-1/4^
_refine_ls_extinction_method SHELXL
_refine_ls_goodness_of_fit_ref 1.053
_refine_ls_hydrogen_treatment mixed
_refine_ls_matrix_type full
_refine_ls_number_parameters 269
_refine_ls_number_reflns 3070
_refine_ls_number_restraints 0
_refine_ls_restrained_S_all 1.053
_refine_ls_R_factor_all 0.039
_refine_ls_R_factor_gt 0.033
_refine_ls_shift/su_max 0.000
_refine_ls_shift/su_mean 0.000
_refine_ls_structure_factor_coef Fsqd
_refine_ls_weighting_details 'calc w=1/[\s^2^(Fo^2^)+(0.0436P)^2^+2.2924P] where P=(Fo^2^+2Fc^2^)/3'
_refine_ls_weighting_scheme calc
_refine_ls_wR_factor_gt 0.085
_refine_ls_wR_factor_ref 0.089
_reflns_number_gt 2667
_reflns_number_total 3070
_reflns_threshold_expression I>2\s(I)
_cod_data_source_file ja302445w_si_002.cif
_cod_data_source_block MSV02-162F1
_cod_original_sg_symbol_H-M 'C 1 2/c 1 '
_cod_database_code 4118115

loop_
_symmetry_equiv_pos_as_xyz
'x, y, z'
'-x, y, -z+1/2'
'x+1/2, y+1/2, z'
'-x+1/2, y+1/2, -z+1/2'
'-x, -y, -z'
'x, -y, z-1/2'
'-x+1/2, -y+1/2, -z'
'x+1/2, -y+1/2, z-1/2'

loop_
_atom_site_label
_atom_site_type_symbol
_atom_site_fract_x
_atom_site_fract_y
_atom_site_fract_z
_atom_site_U_iso_or_equiv
_atom_site_adp_type
_atom_site_occupancy
_atom_site_symmetry_multiplicity
_atom_site_calc_flag
_atom_site_refinement_flags
O1 O 0.35990(5) 0.19248(7) 0.53773(6) 0.0219(2) Uani 1 1 d .
O2 O 0.26735(6) 0.20894(8) 0.20725(7) 0.0266(2) Uani 1 1 d .
H20H H 0.2506(10) 0.2585(15) 0.1566(13) 0.040 Uiso 1 1 d .
O3 O 0.38331(6) -0.00775(8) 0.60829(7) 0.0276(2) Uani 1 1 d .
H30H H 0.3638(10) 0.0403(16) 0.5591(14) 0.041 Uiso 1 1 d .
O4 O 0.27147(5) 0.47567(7) 0.55275(6) 0.0210(2) Uani 1 1 d .
O5 O 0.22590(5) 0.63852(8) 0.56699(7) 0.0253(2) Uani 1 1 d .
C1 C 0.33369(7) 0.25856(11) 0.45885(9) 0.0200(3) Uani 1 1 d .
C2 C 0.31508(8) 0.20531(11) 0.37307(10) 0.0219(3) Uani 1 1 d .
H2A H 0.3218 0.1286 0.3715 0.026 Uiso 1 1 calc R
C3 C 0.28661(7) 0.26488(11) 0.28982(9) 0.0219(3) Uani 1 1 d .
C4 C 0.27769(8) 0.37861(11) 0.29307(10) 0.0234(3) Uani 1 1 d .
H4 H 0.2580 0.4200 0.2361 0.028 Uiso 1 1 calc R
C5 C 0.29768(7) 0.42945(11) 0.37917(10) 0.0227(3) Uani 1 1 d .
H5 H 0.2920 0.5064 0.3809 0.027 Uiso 1 1 calc R
C6 C 0.32612(7) 0.37107(11) 0.46441(10) 0.0204(3) Uani 1 1 d .
C7 C 0.34345(7) 0.42640(11) 0.55760(9) 0.0203(3) Uani 1 1 d .
C8 C 0.36937(7) 0.34674(11) 0.63881(10) 0.0210(3) Uani 1 1 d .
C9 C 0.38506(8) 0.38569(11) 0.73127(10) 0.0252(3) Uani 1 1 d .
H9 H 0.3820 0.4618 0.7413 0.030 Uiso 1 1 calc R
C10 C 0.40439(8) 0.31605(12) 0.80562(10) 0.0256(3) Uani 1 1 d .
H10 H 0.4140 0.3442 0.8667 0.031 Uiso 1 1 calc R
C11 C 0.41064(7) 0.20176(12) 0.79409(10) 0.0230(3) Uani 1 1 d .
C12 C 0.42991(8) 0.13059(12) 0.87229(10) 0.0268(3) Uani 1 1 d .
H12 H 0.4406 0.1593 0.9335 0.032 Uiso 1 1 calc R
C13 C 0.43321(8) 0.02041(12) 0.86005(10) 0.0277(3) Uani 1 1 d .
H13 H 0.4468 -0.0271 0.9130 0.033 Uiso 1 1 calc R
C14 C 0.41674(8) -0.02267(12) 0.76998(10) 0.0265(3) Uani 1 1 d .
H14 H 0.4183 -0.0995 0.7624 0.032 Uiso 1 1 calc R
C15 C 0.39838(7) 0.04400(11) 0.69221(10) 0.0231(3) Uani 1 1 d .
C16 C 0.39519(7) 0.15972(11) 0.70167(9) 0.0211(3) Uani 1 1 d .
C17 C 0.37476(7) 0.23686(11) 0.62582(9) 0.0199(3) Uani 1 1 d .
C18 C 0.39287(7) 0.52667(11) 0.57529(9) 0.0207(3) Uani 1 1 d .
C19 C 0.35400(8) 0.61851(11) 0.58086(9) 0.0212(3) Uani 1 1 d .
C20 C 0.38650(8) 0.72204(11) 0.59831(9) 0.0244(3) Uani 1 1 d .
H20 H 0.3591 0.7846 0.6019 0.029 Uiso 1 1 calc R
C21 C 0.46021(8) 0.72966(12) 0.61010(10) 0.0285(3) Uani 1 1 d .
H21 H 0.4843 0.7989 0.6223 0.034 Uiso 1 1 calc R
C22 C 0.49996(8) 0.63742(13) 0.60436(10) 0.0293(3) Uani 1 1 d .
H22 H 0.5507 0.6449 0.6127 0.035 Uiso 1 1 calc R
C23 C 0.46665(8) 0.53435(12) 0.58657(10) 0.0255(3) Uani 1 1 d .
H23 H 0.4937 0.4716 0.5823 0.031 Uiso 1 1 calc R
C24 C 0.27792(7) 0.58466(11) 0.56644(9) 0.0204(3) Uani 1 1 d .

loop_
_atom_site_aniso_label
_atom_site_aniso_U_11
_atom_site_aniso_U_22
_atom_site_aniso_U_33
_atom_site_aniso_U_23
_atom_site_aniso_U_13
_atom_site_aniso_U_12
O1 0.0286(5) 0.0147(5) 0.0208(5) 0.0000(4) 0.0083(4) 0.0009(4)
O2 0.0384(6) 0.0204(5) 0.0209(5) -0.0018(4) 0.0121(4) -0.0032(4)
O3 0.0384(6) 0.0161(5) 0.0217(5) -0.0003(4) 0.0057(4) 0.0024(4)
O4 0.0205(5) 0.0167(5) 0.0247(5) -0.0007(4) 0.0082(4) 0.0011(4)
O5 0.0259(5) 0.0255(5) 0.0210(5) -0.0019(4) 0.0060(4) 0.0070(4)
C1 0.0190(6) 0.0178(7) 0.0229(7) 0.0022(5) 0.0085(5) -0.0009(5)
C2 0.0257(7) 0.0152(7) 0.0263(7) -0.0011(6) 0.0122(6) -0.0018(5)
C3 0.0226(7) 0.0219(7) 0.0221(7) -0.0011(6) 0.0101(5) -0.0031(5)
C4 0.0256(7) 0.0204(7) 0.0233(7) 0.0027(6) 0.0093(6) 0.0001(6)
C5 0.0242(7) 0.0159(7) 0.0275(7) 0.0021(6) 0.0101(6) 0.0010(5)
C6 0.0188(6) 0.0169(7) 0.0245(7) -0.0017(5) 0.0080(5) -0.0012(5)
C7 0.0191(6) 0.0159(7) 0.0242(7) 0.0005(5) 0.0070(5) 0.0017(5)
C8 0.0201(6) 0.0158(7) 0.0242(7) 0.0006(5) 0.0063(5) -0.0008(5)
C9 0.0297(7) 0.0162(7) 0.0265(7) -0.0022(6) 0.0081(6) -0.0006(6)
C10 0.0300(7) 0.0219(7) 0.0218(7) -0.0036(6) 0.0074(6) -0.0018(6)
C11 0.0200(6) 0.0214(7) 0.0237(7) 0.0002(6) 0.0052(5) -0.0015(5)
C12 0.0283(7) 0.0256(8) 0.0223(7) -0.0006(6) 0.0061(6) -0.0019(6)
C13 0.0291(8) 0.0252(8) 0.0233(7) 0.0055(6) 0.0052(6) -0.0001(6)
C14 0.0289(7) 0.0173(7) 0.0279(7) 0.0018(6) 0.0061(6) 0.0014(6)
C15 0.0217(7) 0.0205(7) 0.0228(7) -0.0009(6) 0.0049(5) -0.0003(5)
C16 0.0175(6) 0.0183(7) 0.0247(7) 0.0006(6) 0.0060(5) -0.0010(5)
C17 0.0179(6) 0.0185(7) 0.0214(7) -0.0018(5) 0.0061(5) -0.0014(5)
C18 0.0243(7) 0.0163(7) 0.0181(6) 0.0010(5) 0.0052(5) -0.0003(5)
C19 0.0253(7) 0.0169(7) 0.0177(6) 0.0005(5) 0.0052(5) 0.0008(5)
C20 0.0319(8) 0.0159(7) 0.0192(6) 0.0001(5) 0.0042(6) 0.0002(6)
C21 0.0364(8) 0.0205(7) 0.0223(7) 0.0003(6) 0.0055(6) -0.0100(6)
C22 0.0245(7) 0.0311(8) 0.0286(7) -0.0003(6) 0.0072(6) -0.0072(6)
C23 0.0233(7) 0.0238(8) 0.0271(7) -0.0002(6) 0.0080(6) 0.0005(6)
C24 0.0250(7) 0.0175(7) 0.0154(6) 0.0000(5) 0.0049(5) 0.0029(5)

loop_
_atom_type_symbol
_atom_type_description
_atom_type_scat_dispersion_real
_atom_type_scat_dispersion_imag
_atom_type_scat_source
C C 0.0181 0.0091 'International Tables Vol C Tables 4.2.6.8 and 6.1.1.4'
H H 0.0000 0.0000 'International Tables Vol C Tables 4.2.6.8 and 6.1.1.4'
O O 0.0492 0.0322 'International Tables Vol C Tables 4.2.6.8 and 6.1.1.4'

loop_
_geom_angle_atom_site_label_1
_geom_angle_atom_site_label_2
_geom_angle_atom_site_label_3
_geom_angle
C1 O1 C17 119.65(10)
C3 O2 H20H 109.1(11)
C15 O3 H30H 110.3(12)
C24 O4 C7 111.31(10)
O1 C1 C2 115.39(12)
O1 C1 C6 122.49(12)
C2 C1 C6 122.12(12)
C3 C2 C1 119.41(13)
C3 C2 H2A 120.3
C1 C2 H2A 120.3
O2 C3 C2 117.41(12)
O2 C3 C4 122.79(12)
C2 C3 C4 119.79(12)
C5 C4 C3 119.53(13)
C5 C4 H4 120.2
C3 C4 H4 120.2
C4 C5 C6 121.85(13)
C4 C5 H5 119.1
C6 C5 H5 119.1
C1 C6 C5 117.28(12)
C1 C6 C7 121.22(12)
C5 C6 C7 121.41(12)
C6 C7 O4 107.19(10)
C6 C7 C8 112.08(11)
O4 C7 C8 106.78(10)
C6 C7 C18 114.51(11)
O4 C7 C18 101.43(10)
C8 C7 C18 113.75(11)
C17 C8 C9 118.72(12)
C17 C8 C7 122.23(12)
C9 C8 C7 118.98(12)
C10 C9 C8 121.00(13)
C10 C9 H9 119.5
C8 C9 H9 119.5
C9 C10 C11 121.37(13)
C9 C10 H10 119.3
C11 C10 H10 119.3
C12 C11 C10 120.41(13)
C12 C11 C16 120.52(13)
C10 C11 C16 119.05(13)
C13 C12 C11 120.10(13)
C13 C12 H12 120.0
C11 C12 H12 120.0
C12 C13 C14 120.35(13)
C12 C13 H13 119.8
C14 C13 H13 119.8
C15 C14 C13 121.29(14)
C15 C14 H14 119.4
C13 C14 H14 119.4
O3 C15 C14 115.77(13)
O3 C15 C16 123.83(12)
C14 C15 C16 120.39(13)
C15 C16 C17 125.46(12)
C15 C16 C11 117.33(12)
C17 C16 C11 117.16(12)
C8 C17 O1 122.16(12)
C8 C17 C16 122.69(12)
O1 C17 C16 115.14(12)
C19 C18 C23 120.63(13)
C19 C18 C7 110.16(12)
C23 C18 C7 129.21(12)
C18 C19 C20 122.30(13)
C18 C19 C24 108.05(12)
C20 C19 C24 129.65(13)
C21 C20 C19 117.10(13)
C21 C20 H20 121.4
C19 C20 H20 121.5
C20 C21 C22 121.08(13)
C20 C21 H21 119.5
C22 C21 H21 119.5
C21 C22 C23 121.20(14)
C21 C22 H22 119.4
C23 C22 H22 119.4
C18 C23 C22 117.69(13)
C18 C23 H23 121.2
C22 C23 H23 121.2
O5 C24 O4 120.88(13)
O5 C24 C19 130.06(13)
O4 C24 C19 109.04(11)

loop_
_geom_bond_atom_site_label_1
_geom_bond_atom_site_label_2
_geom_bond_distance
O1 C1 1.3760(16)
O1 C17 1.3832(16)
O2 C3 1.3597(16)
O2 H20H 0.937(19)
O3 C15 1.3641(17)
O3 H30H 0.91(2)
O4 C24 1.3487(16)
O4 C7 1.5041(15)
O5 C24 1.2148(16)
C1 C2 1.3868(19)
C1 C6 1.3915(19)
C2 C3 1.3830(19)
C2 H2A 0.9500
C3 C4 1.407(2)
C4 C5 1.3740(19)
C4 H4 0.9500
C5 C6 1.3993(19)
C5 H5 0.9500
C6 C7 1.5008(18)
C7 C8 1.5048(18)
C7 C18 1.5157(18)
C8 C17 1.3704(19)
C8 C9 1.4172(19)
C9 C10 1.355(2)
C9 H9 0.9500
C10 C11 1.422(2)
C10 H10 0.9500
C11 C12 1.411(2)
C11 C16 1.4308(19)
C12 C13 1.367(2)
C12 H12 0.9500
C13 C14 1.399(2)
C13 H13 0.9500
C14 C15 1.374(2)
C14 H14 0.9500
C15 C16 1.4281(19)
C16 C17 1.4297(19)
C18 C19 1.3792(19)
C18 C23 1.383(2)
C19 C20 1.3934(19)
C19 C24 1.4697(19)
C20 C21 1.379(2)
C20 H20 0.9500
C21 C22 1.394(2)
C21 H21 0.9500
C22 C23 1.394(2)
C22 H22 0.9500
C23 H23 0.9500

loop_
_geom_hbond_atom_site_label_D
_geom_hbond_atom_site_label_H
_geom_hbond_atom_site_label_A
_geom_hbond_distance_DH
_geom_hbond_distance_HA
_geom_hbond_distance_DA
_geom_hbond_angle_DHA
_geom_hbond_site_symmetry_A
O2 H20H O5 0.937(19) 1.788(19) 2.7223(14) 174.4(17) 6_565
O3 H30H O1 0.91(2) 1.888(19) 2.6456(13) 139.1(16) .
O3 H30H O4 0.91(2) 2.503(19) 3.0543(14) 119.2(14) 7_556

loop_
_geom_torsion_atom_site_label_1
_geom_torsion_atom_site_label_2
_geom_torsion_atom_site_label_3
_geom_torsion_atom_site_label_4
_geom_torsion
C17 O1 C1 C2 -175.32(11)
C17 O1 C1 C6 4.53(18)
O1 C1 C2 C3 178.51(11)
C6 C1 C2 C3 -1.3(2)
C1 C2 C3 O2 -178.37(12)
C1 C2 C3 C4 0.8(2)
O2 C3 C4 C5 179.32(12)
C2 C3 C4 C5 0.2(2)
C3 C4 C5 C6 -0.7(2)
O1 C1 C6 C5 -178.97(12)
C2 C1 C6 C5 0.87(19)
O1 C1 C6 C7 -2.5(2)
C2 C1 C6 C7 177.34(12)
C4 C5 C6 C1 0.2(2)
C4 C5 C6 C7 -176.29(12)
C1 C6 C7 O4 -116.27(13)
C5 C6 C7 O4 60.04(15)
C1 C6 C7 C8 0.57(17)
C5 C6 C7 C8 176.89(12)
C1 C6 C7 C18 132.08(13)
C5 C6 C7 C18 -51.61(17)
C24 O4 C7 C6 -121.10(11)
C24 O4 C7 C8 118.62(11)
C24 O4 C7 C18 -0.73(13)
C6 C7 C8 C17 -0.78(18)
O4 C7 C8 C17 116.31(13)
C18 C7 C8 C17 -132.67(13)
C6 C7 C8 C9 -177.47(12)
O4 C7 C8 C9 -60.38(15)
C18 C7 C8 C9 50.65(17)
C17 C8 C9 C10 -0.6(2)
C7 C8 C9 C10 176.20(13)
C8 C9 C10 C11 0.8(2)
C9 C10 C11 C12 -179.18(13)
C9 C10 C11 C16 -0.8(2)
C10 C11 C12 C13 177.67(14)
C16 C11 C12 C13 -0.7(2)
C11 C12 C13 C14 -0.7(2)
C12 C13 C14 C15 1.3(2)
C13 C14 C15 O3 -179.83(13)
C13 C14 C15 C16 -0.4(2)
O3 C15 C16 C17 1.2(2)
C14 C15 C16 C17 -178.13(13)
O3 C15 C16 C11 178.44(12)
C14 C15 C16 C11 -0.9(2)
C12 C11 C16 C15 1.46(19)
C10 C11 C16 C15 -176.90(13)
C12 C11 C16 C17 178.91(12)
C10 C11 C16 C17 0.55(19)
C9 C8 C17 O1 179.60(12)
C7 C8 C17 O1 2.9(2)
C9 C8 C17 C16 0.4(2)
C7 C8 C17 C16 -176.34(12)
C1 O1 C17 C8 -4.72(18)
C1 O1 C17 C16 174.57(11)
C15 C16 C17 C8 176.88(13)
C11 C16 C17 C8 -0.34(19)
C15 C16 C17 O1 -2.42(19)
C11 C16 C17 O1 -179.63(11)
C6 C7 C18 C19 115.82(13)
O4 C7 C18 C19 0.77(13)
C8 C7 C18 C19 -113.48(13)
C6 C7 C18 C23 -65.01(18)
O4 C7 C18 C23 179.94(13)
C8 C7 C18 C23 65.69(18)
C23 C18 C19 C20 -0.3(2)
C7 C18 C19 C20 178.92(12)
C23 C18 C19 C24 -179.81(12)
C7 C18 C19 C24 -0.55(15)
C18 C19 C20 C21 0.0(2)
C24 C19 C20 C21 179.31(13)
C19 C20 C21 C22 0.2(2)
C20 C21 C22 C23 0.0(2)
C19 C18 C23 C22 0.5(2)
C7 C18 C23 C22 -178.59(13)
C21 C22 C23 C18 -0.3(2)
C7 O4 C24 O5 -178.47(11)
C7 O4 C24 C19 0.45(14)
C18 C19 C24 O5 178.86(13)
C20 C19 C24 O5 -0.6(2)
C18 C19 C24 O4 0.07(15)
C20 C19 C24 O4 -179.36(13)
